data_8105283
loop_
_publ_author_name
'Guo, Xiao-Yu'
'Chen, Ji-Hong'
'Meng, Xiang-Ru'

_publ_section_title
;
 Crystal structure of
 catena-poly[aqua[(\m2-4,5-dicarboxylato-2-(2-carboxylatophenyl)imidazol-1-ido-\k4
 N,O,O&#x2032;:N&#x2032;)](\m2-4,4&#x2032;-bipyridine-\k2
 N:N&#x2032;)dicopper(II)], C22H14Cu2N4O7
;
_journal_issue 4
_journal_name_full 'Zeitschrift f\"ur Kristallographie - New Crystal Structures'
_journal_page_first 771
_journal_page_last 773
_journal_paper_doi 10.1515/ncrs-2019-0887
_journal_volume 235
_journal_year 2020
_chemical_formula_sum 'C22 H14 Cu2 N4 O7'
_chemical_formula_weight 573.45
_space_group_crystal_system monoclinic
_space_group_IT_number 14
_space_group_name_Hall '-P 2yn'
_space_group_name_H-M_alt 'P 1 21/n 1'
_atom_sites_solution_hydrogens mixed
_atom_sites_solution_primary direct
_atom_sites_solution_secondary difmap
_cell_angle_alpha 90
_cell_angle_beta 102.184(2)
_cell_angle_gamma 90
_cell_formula_units_Z 4
_cell_length_a 7.7885(4)
_cell_length_b 14.9974(8)
_cell_length_c 17.7464(10)
_cell_measurement_reflns_used 9995
_cell_measurement_temperature 300(2)
_cell_measurement_theta_max 27.38
_cell_measurement_theta_min 2.69
_cell_volume 2026.22(19)
_computing_cell_refinement 'Bruker SAINT'
_computing_data_collection 'Bruker APEX3'
_computing_data_reduction 'Bruker SAINT'
_computing_structure_refinement 'SHELXL-2018/3 (Sheldrick, 2018)'
_computing_structure_solution 'SHELXL-2014/7 (Sheldrick, 2015)'
_diffrn_ambient_temperature 300(2)
_diffrn_measured_fraction_theta_full 0.993
_diffrn_measured_fraction_theta_max 0.982
_diffrn_measurement_device_type 'Bruker D8 VENTURE PHOTON'
_diffrn_measurement_method '\f and \w scans'
_diffrn_radiation_type MoK\a
_diffrn_radiation_wavelength 0.71073
_diffrn_reflns_av_R_equivalents 0.0330
_diffrn_reflns_av_unetI/netI 0.0346
_diffrn_reflns_Laue_measured_fraction_full 0.993
_diffrn_reflns_Laue_measured_fraction_max 0.982
_diffrn_reflns_limit_h_max 10
_diffrn_reflns_limit_h_min -9
_diffrn_reflns_limit_k_max 19
_diffrn_reflns_limit_k_min -19
_diffrn_reflns_limit_l_max 23
_diffrn_reflns_limit_l_min -22
_diffrn_reflns_number 18388
_diffrn_reflns_point_group_measured_fraction_full 0.993
_diffrn_reflns_point_group_measured_fraction_max 0.982
_diffrn_reflns_theta_full 25.242
_diffrn_reflns_theta_max 27.559
_diffrn_reflns_theta_min 2.685
_diffrn_source 'fine-focus sealed tube'
_exptl_absorpt_coefficient_mu 2.157
_exptl_absorpt_correction_type multi-scan
_exptl_absorpt_process_details 'SADABS(Bruker 2000)'
_exptl_crystal_colour green
_exptl_crystal_density_diffrn 1.880
_exptl_crystal_description block
_exptl_crystal_F_000 1152
_exptl_crystal_size_max 0.190
_exptl_crystal_size_mid 0.170
_exptl_crystal_size_min 0.140
_exptl_transmission_factor_max 0.7456
_exptl_transmission_factor_min 0.6354
_refine_diff_density_max 0.677
_refine_diff_density_min -0.377
_refine_diff_density_rms 0.073
_refine_ls_extinction_coef .
_refine_ls_extinction_method none
_refine_ls_goodness_of_fit_ref 1.021
_refine_ls_hydrogen_treatment constr
_refine_ls_matrix_type full
_refine_ls_number_parameters 316
_refine_ls_number_reflns 4590
_refine_ls_number_restraints 0
_refine_ls_restrained_S_all 1.021
_refine_ls_R_factor_all 0.0567
_refine_ls_R_factor_gt 0.0357
_refine_ls_shift/su_max 0.000
_refine_ls_shift/su_mean 0.000
_refine_ls_structure_factor_coef Fsqd
_refine_ls_weighting_details 'w=1/[\s^2^(Fo^2^)+(0.0432P)^2^+1.9504P] where P=(Fo^2^+2Fc^2^)/3'
_refine_ls_weighting_scheme calc
_refine_ls_wR_factor_gt 0.0848
_refine_ls_wR_factor_ref 0.0936
_reflns_Friedel_coverage 0.000
_reflns_Friedel_fraction_full .
_reflns_Friedel_fraction_max .
_reflns_number_gt 3501
_reflns_number_total 4590
_reflns_threshold_expression 'I > 2\s(I)'
_cod_data_source_file suppl_ncrs-2019-0887_suppl.cif
_cod_data_source_block exp_I
_cod_original_sg_symbol_H-M 'P 21/n'
_cod_database_code 8105283
_shelx_space_group_comment
;
The symmetry employed for this shelxl refinement is uniquely defined
by the following loop, which should always be used as a source of
symmetry information in preference to the above space-group names.
They are only intended as comments.
;
_shelx_estimated_absorpt_t_min 0.685
_shelx_estimated_absorpt_t_max 0.752

loop_
_space_group_symop_operation_xyz
'x, y, z'
'-x+1/2, y+1/2, -z+1/2'
'-x, -y, -z'
'x-1/2, -y-1/2, z-1/2'

loop_
_atom_site_label
_atom_site_type_symbol
_atom_site_fract_x
_atom_site_fract_y
_atom_site_fract_z
_atom_site_U_iso_or_equiv
_atom_site_adp_type
_atom_site_occupancy
_atom_site_site_symmetry_order
_atom_site_calc_flag
_atom_site_refinement_flags_posn
_atom_site_refinement_flags_adp
_atom_site_refinement_flags_occupancy
_atom_site_disorder_assembly
_atom_site_disorder_group
Cu1 Cu -0.01549(5) 0.78163(2) 0.40649(2) 0.03277(12) Uani 1 1 d . . . . .
Cu2 Cu 0.36285(5) 0.43343(2) 0.42669(2) 0.03650(12) Uani 1 1 d . . . . .
N1 N 0.1042(3) 0.66840(14) 0.42948(13) 0.0269(5) Uani 1 1 d . . . . .
N2 N 0.2469(3) 0.53878(14) 0.44283(13) 0.0266(5) Uani 1 1 d . . . . .
N3 N 0.4722(3) 0.32443(15) 0.41233(14) 0.0321(5) Uani 1 1 d . . . . .
N4 N 0.8689(3) -0.09902(15) 0.40118(16) 0.0368(6) Uani 1 1 d . . . . .
O1 O -0.0601(3) 0.75939(13) 0.51917(13) 0.0415(5) Uani 1 1 d . . . . .
O2 O -0.0101(3) 0.65640(15) 0.61277(13) 0.0457(6) Uani 1 1 d . . . . .
O3 O 0.1658(3) 0.51509(15) 0.63626(12) 0.0432(5) Uani 1 1 d . . . . .
O4 O 0.3074(3) 0.42437(14) 0.57187(13) 0.0430(5) Uani 1 1 d . . . . .
O5 O 0.1576(3) 0.82396(14) 0.34898(16) 0.0524(7) Uani 1 1 d . . . . .
O6 O 0.4416(3) 0.82363(16) 0.35081(16) 0.0536(6) Uani 1 1 d . . . . .
O7 O -0.2564(3) 0.72464(14) 0.33902(13) 0.0439(5) Uani 1 1 d . . . . .
H7A H -0.351604 0.754206 0.331865 0.066 Uiso 1 1 d R U . . .
H7B H -0.280104 0.673136 0.354035 0.066 Uiso 1 1 d R U . . .
C1 C 0.0032(4) 0.68709(19) 0.54818(18) 0.0326(6) Uani 1 1 d . . . . .
C2 C 0.0993(4) 0.63460(17) 0.50043(15) 0.0259(6) Uani 1 1 d . . . . .
C3 C 0.1872(3) 0.55490(16) 0.50921(16) 0.0254(6) Uani 1 1 d . . . . .
C4 C 0.2246(4) 0.49292(19) 0.57514(17) 0.0330(7) Uani 1 1 d . . . . .
C5 C 0.1933(4) 0.60918(16) 0.39632(16) 0.0265(6) Uani 1 1 d . . . . .
C6 C 0.2300(4) 0.61848(19) 0.31925(18) 0.0348(7) Uani 1 1 d . . . . .
C7 C 0.2224(5) 0.5421(2) 0.2728(2) 0.0494(9) Uani 1 1 d . . . . .
H7 H 0.185955 0.488332 0.290213 0.059 Uiso 1 1 calc R U . . .
C8 C 0.2675(6) 0.5453(3) 0.2022(2) 0.0632(11) Uani 1 1 d . . . . .
H8 H 0.259577 0.494543 0.171577 0.076 Uiso 1 1 calc R U . . .
C9 C 0.3253(6) 0.6257(3) 0.1769(2) 0.0615(11) Uani 1 1 d . . . . .
H9 H 0.359103 0.628172 0.129695 0.074 Uiso 1 1 calc R U . . .
C10 C 0.3329(5) 0.7016(2) 0.2213(2) 0.0494(9) Uani 1 1 d . . . . .
H10 H 0.372511 0.754673 0.203829 0.059 Uiso 1 1 calc R U . . .
C11 C 0.2818(4) 0.6998(2) 0.29220(18) 0.0364(7) Uani 1 1 d . . . . .
C12 C 0.2943(4) 0.7878(2) 0.33492(19) 0.0386(7) Uani 1 1 d . . . . .
C13 C 0.5415(4) 0.30177(19) 0.35193(18) 0.0353(7) Uani 1 1 d . . . . .
H13 H 0.536393 0.343010 0.312382 0.042 Uiso 1 1 calc R U . . .
C14 C 0.6200(4) 0.22033(18) 0.34544(18) 0.0355(7) Uani 1 1 d . . . . .
H14 H 0.666890 0.207766 0.302558 0.043 Uiso 1 1 calc R U . . .
C15 C 0.6284(4) 0.15751(18) 0.40343(17) 0.0305(6) Uani 1 1 d . . . . .
C16 C 0.5568(4) 0.18153(19) 0.46574(18) 0.0377(7) Uani 1 1 d . . . . .
H16 H 0.559744 0.141512 0.506027 0.045 Uiso 1 1 calc R U . . .
C17 C 0.4817(4) 0.26390(19) 0.46837(19) 0.0382(7) Uani 1 1 d . . . . .
H17 H 0.435270 0.278263 0.511013 0.046 Uiso 1 1 calc R U . . .
C18 C 0.7098(4) 0.06840(18) 0.40097(17) 0.0327(6) Uani 1 1 d . . . . .
C19 C 0.7574(5) 0.0344(2) 0.3368(2) 0.0550(10) Uani 1 1 d . . . . .
H19 H 0.736626 0.067044 0.291217 0.066 Uiso 1 1 calc R U . . .
C20 C 0.8361(6) -0.0485(2) 0.3395(2) 0.0571(11) Uani 1 1 d . . . . .
H20 H 0.867711 -0.069565 0.295059 0.069 Uiso 1 1 calc R U . . .
C21 C 0.8200(8) -0.0671(3) 0.4624(3) 0.0894(18) Uani 1 1 d . . . . .
H21 H 0.837875 -0.102264 0.506535 0.107 Uiso 1 1 calc R U . . .
C22 C 0.7442(7) 0.0153(3) 0.4650(2) 0.0843(17) Uani 1 1 d . . . . .
H22 H 0.716080 0.035022 0.510612 0.101 Uiso 1 1 calc R U . . .

loop_
_atom_site_aniso_label
_atom_site_aniso_U_11
_atom_site_aniso_U_22
_atom_site_aniso_U_33
_atom_site_aniso_U_23
_atom_site_aniso_U_13
_atom_site_aniso_U_12
Cu1 0.0372(2) 0.01784(17) 0.0486(2) 0.00475(14) 0.02105(17) 0.01193(14)
Cu2 0.0392(2) 0.01985(18) 0.0539(3) 0.00126(15) 0.01769(18) 0.01280(15)
N1 0.0317(13) 0.0179(10) 0.0348(13) 0.0027(9) 0.0150(10) 0.0062(9)
N2 0.0290(12) 0.0176(10) 0.0359(13) 0.0019(9) 0.0128(10) 0.0051(9)
N3 0.0313(13) 0.0207(11) 0.0452(15) -0.0021(10) 0.0103(11) 0.0082(10)
N4 0.0418(15) 0.0211(11) 0.0526(16) 0.0016(11) 0.0217(12) 0.0115(11)
O1 0.0506(14) 0.0292(11) 0.0499(13) 0.0016(9) 0.0221(11) 0.0170(10)
O2 0.0626(15) 0.0406(12) 0.0427(13) 0.0030(10) 0.0307(11) 0.0120(11)
O3 0.0554(14) 0.0433(13) 0.0343(12) 0.0085(10) 0.0171(10) 0.0057(11)
O4 0.0458(13) 0.0303(11) 0.0556(14) 0.0154(10) 0.0170(11) 0.0148(10)
O5 0.0513(15) 0.0312(12) 0.0869(19) 0.0185(12) 0.0422(13) 0.0166(10)
O6 0.0470(15) 0.0448(14) 0.0737(17) -0.0047(12) 0.0232(13) -0.0008(12)
O7 0.0379(12) 0.0342(12) 0.0594(15) 0.0095(10) 0.0098(11) 0.0044(9)
C1 0.0318(16) 0.0273(14) 0.0416(17) -0.0039(12) 0.0146(13) 0.0045(12)
C2 0.0278(14) 0.0205(12) 0.0323(15) 0.0011(11) 0.0128(12) 0.0025(11)
C3 0.0251(14) 0.0184(12) 0.0338(15) 0.0025(10) 0.0086(11) 0.0014(10)
C4 0.0299(16) 0.0268(14) 0.0420(17) 0.0077(12) 0.0071(13) 0.0011(12)
C5 0.0284(15) 0.0177(12) 0.0357(15) 0.0019(11) 0.0123(12) 0.0063(11)
C6 0.0358(17) 0.0296(15) 0.0417(17) 0.0023(12) 0.0144(13) 0.0088(12)
C7 0.066(2) 0.0354(17) 0.051(2) -0.0018(15) 0.0216(18) 0.0076(16)
C8 0.087(3) 0.057(2) 0.052(2) -0.0114(19) 0.030(2) 0.011(2)
C9 0.075(3) 0.074(3) 0.041(2) 0.0000(19) 0.0258(19) 0.014(2)
C10 0.053(2) 0.054(2) 0.047(2) 0.0164(17) 0.0215(17) 0.0081(17)
C11 0.0355(17) 0.0393(16) 0.0378(17) 0.0084(13) 0.0155(14) 0.0112(13)
C12 0.0395(19) 0.0334(16) 0.0477(19) 0.0140(14) 0.0202(15) 0.0022(14)
C13 0.0422(18) 0.0232(13) 0.0417(17) 0.0053(12) 0.0115(14) 0.0080(13)
C14 0.0436(18) 0.0279(14) 0.0384(16) -0.0002(12) 0.0168(14) 0.0095(13)
C15 0.0323(15) 0.0214(13) 0.0380(16) -0.0014(11) 0.0080(13) 0.0093(11)
C16 0.0469(19) 0.0279(15) 0.0426(18) 0.0046(13) 0.0191(15) 0.0114(13)
C17 0.0434(18) 0.0302(15) 0.0458(18) -0.0016(13) 0.0201(15) 0.0121(13)
C18 0.0356(17) 0.0233(14) 0.0406(17) -0.0001(12) 0.0115(13) 0.0101(12)
C19 0.091(3) 0.0373(18) 0.044(2) 0.0124(15) 0.033(2) 0.0355(19)
C20 0.094(3) 0.0385(18) 0.048(2) 0.0042(16) 0.035(2) 0.0329(19)
C21 0.164(5) 0.054(2) 0.070(3) 0.032(2) 0.069(3) 0.071(3)
C22 0.159(5) 0.053(2) 0.058(2) 0.0233(19) 0.062(3) 0.069(3)

loop_
_atom_type_symbol
_atom_type_description
_atom_type_scat_dispersion_real
_atom_type_scat_dispersion_imag
_atom_type_scat_source
C C 0.0033 0.0016 'International Tables Vol C Tables 4.2.6.8 and 6.1.1.4'
H H 0.0000 0.0000 'International Tables Vol C Tables 4.2.6.8 and 6.1.1.4'
Cu Cu 0.3201 1.2651 'International Tables Vol C Tables 4.2.6.8 and 6.1.1.4'
N N 0.0061 0.0033 'International Tables Vol C Tables 4.2.6.8 and 6.1.1.4'
O O 0.0106 0.0060 'International Tables Vol C Tables 4.2.6.8 and 6.1.1.4'

loop_
_geom_angle_atom_site_label_1
_geom_angle_atom_site_label_2
_geom_angle_atom_site_label_3
_geom_angle
_geom_angle_site_symmetry_1
_geom_angle_site_symmetry_3
N1 Cu1 O5 92.31(9) . .
N1 Cu1 N4 170.77(11) . 1_465
O5 Cu1 N4 92.17(10) . 1_465
N1 Cu1 O1 80.29(8) . .
O5 Cu1 O1 143.80(11) . .
N4 Cu1 O1 91.35(9) 1_465 .
N1 Cu1 O7 95.30(9) . .
O5 Cu1 O7 116.65(10) . .
N4 Cu1 O7 89.90(10) 1_465 .
O1 Cu1 O7 99.37(9) . .
N2 Cu2 N3 177.41(10) . .
C5 N1 C2 106.1(2) . .
C5 N1 Cu1 139.47(19) . .
C2 N1 Cu1 114.44(17) . .
C5 N2 C3 105.6(2) . .
C5 N2 Cu2 131.53(19) . .
C3 N2 Cu2 122.72(17) . .
C17 N3 C13 117.0(2) . .
C17 N3 Cu2 116.3(2) . .
C13 N3 Cu2 126.7(2) . .
C20 N4 C21 116.1(3) . .
C20 N4 Cu1 124.3(2) . 1_645
C21 N4 Cu1 119.6(2) . 1_645
C1 O1 Cu1 113.15(18) . .
C12 O5 Cu1 131.58(19) . .
Cu1 O7 H7A 120.0 . .
Cu1 O7 H7B 113.8 . .
H7A O7 H7B 106.3 . .
O1 C1 O2 126.0(3) . .
O1 C1 C2 115.4(3) . .
O2 C1 C2 118.6(2) . .
N1 C2 C3 108.6(2) . .
N1 C2 C1 116.7(2) . .
C3 C2 C1 134.7(3) . .
C2 C3 N2 107.9(2) . .
C2 C3 C4 130.6(3) . .
N2 C3 C4 121.5(2) . .
O4 C4 O3 122.3(3) . .
O4 C4 C3 120.7(3) . .
O3 C4 C3 116.9(2) . .
N1 C5 N2 111.9(2) . .
N1 C5 C6 124.8(2) . .
N2 C5 C6 123.4(2) . .
C11 C6 C7 119.2(3) . .
C11 C6 C5 122.1(3) . .
C7 C6 C5 118.6(3) . .
C8 C7 C6 121.4(3) . .
C8 C7 H7 119.3 . .
C6 C7 H7 119.3 . .
C7 C8 C9 119.1(4) . .
C7 C8 H8 120.4 . .
C9 C8 H8 120.4 . .
C10 C9 C8 120.5(3) . .
C10 C9 H9 119.7 . .
C8 C9 H9 119.7 . .
C9 C10 C11 120.8(3) . .
C9 C10 H10 119.6 . .
C11 C10 H10 119.6 . .
C10 C11 C6 118.8(3) . .
C10 C11 C12 115.7(3) . .
C6 C11 C12 125.5(3) . .
O6 C12 O5 123.0(3) . .
O6 C12 C11 116.7(3) . .
O5 C12 C11 120.2(3) . .
N3 C13 C14 123.4(3) . .
N3 C13 H13 118.3 . .
C14 C13 H13 118.3 . .
C13 C14 C15 119.4(3) . .
C13 C14 H14 120.3 . .
C15 C14 H14 120.3 . .
C14 C15 C16 116.8(2) . .
C14 C15 C18 122.9(3) . .
C16 C15 C18 120.2(3) . .
C17 C16 C15 120.5(3) . .
C17 C16 H16 119.8 . .
C15 C16 H16 119.8 . .
N3 C17 C16 122.9(3) . .
N3 C17 H17 118.6 . .
C16 C17 H17 118.6 . .
C22 C18 C19 115.8(3) . .
C22 C18 C15 120.7(3) . .
C19 C18 C15 123.6(3) . .
C18 C19 C20 120.1(3) . .
C18 C19 H19 119.9 . .
C20 C19 H19 119.9 . .
N4 C20 C19 123.8(3) . .
N4 C20 H20 118.1 . .
C19 C20 H20 118.1 . .
N4 C21 C22 123.8(4) . .
N4 C21 H21 118.1 . .
C22 C21 H21 118.1 . .
C18 C22 C21 120.4(3) . .
C18 C22 H22 119.8 . .
C21 C22 H22 119.8 . .

loop_
_geom_bond_atom_site_label_1
_geom_bond_atom_site_label_2
_geom_bond_distance
_geom_bond_site_symmetry_2
Cu1 N1 1.939(2) .
Cu1 O5 1.960(2) .
Cu1 N4 1.997(2) 1_465
Cu1 O1 2.127(2) .
Cu1 O7 2.177(2) .
Cu2 N2 1.872(2) .
Cu2 N3 1.885(2) .
N1 C5 1.338(3) .
N1 C2 1.365(3) .
N2 C5 1.351(3) .
N2 C3 1.376(3) .
N3 C17 1.337(4) .
N3 C13 1.342(4) .
N4 C20 1.312(4) .
N4 C21 1.315(5) .
O1 C1 1.256(3) .
O2 C1 1.260(4) .
O3 C4 1.306(4) .
O4 C4 1.222(3) .
O5 C12 1.266(4) .
O6 C12 1.243(4) .
O7 H7A 0.8500 .
O7 H7B 0.8499 .
C1 C2 1.472(4) .
C2 C3 1.370(3) .
C3 C4 1.475(4) .
C5 C6 1.462(4) .
C6 C11 1.401(4) .
C6 C7 1.405(4) .
C7 C8 1.371(5) .
C7 H7 0.9300 .
C8 C9 1.394(6) .
C8 H8 0.9300 .
C9 C10 1.378(5) .
C9 H9 0.9300 .
C10 C11 1.398(5) .
C10 H10 0.9300 .
C11 C12 1.515(4) .
C13 C14 1.382(4) .
C13 H13 0.9300 .
C14 C15 1.387(4) .
C14 H14 0.9300 .
C15 C16 1.387(4) .
C15 C18 1.484(4) .
C16 C17 1.372(4) .
C16 H16 0.9300 .
C17 H17 0.9300 .
C18 C22 1.367(5) .
C18 C19 1.369(4) .
C19 C20 1.381(4) .
C19 H19 0.9300 .
C20 H20 0.9300 .
C21 C22 1.374(5) .
C21 H21 0.9300 .
C22 H22 0.9300 .

loop_
_geom_hbond_atom_site_label_D
_geom_hbond_atom_site_label_H
_geom_hbond_atom_site_label_A
_geom_hbond_distance_DH
_geom_hbond_distance_HA
_geom_hbond_distance_DA
_geom_hbond_angle_DHA
_geom_hbond_site_symmetry_A
_geom_hbond_publ_flag
O7 H7A O6 0.85 2.01 2.826(3) 162.2 1_455 yes
O7 H7B O4 0.85 2.01 2.814(3) 158.0 3_566 yes

loop_
_geom_torsion_atom_site_label_1
_geom_torsion_atom_site_label_2
_geom_torsion_atom_site_label_3
_geom_torsion_atom_site_label_4
_geom_torsion
_geom_torsion_site_symmetry_1
_geom_torsion_site_symmetry_2
_geom_torsion_site_symmetry_3
_geom_torsion_site_symmetry_4
Cu1 O1 C1 O2 -177.3(3) . . . .
Cu1 O1 C1 C2 2.1(3) . . . .
C5 N1 C2 C3 0.3(3) . . . .
Cu1 N1 C2 C3 179.70(18) . . . .
C5 N1 C2 C1 -178.4(2) . . . .
Cu1 N1 C2 C1 1.0(3) . . . .
O1 C1 C2 N1 -2.1(4) . . . .
O2 C1 C2 N1 177.3(3) . . . .
O1 C1 C2 C3 179.6(3) . . . .
O2 C1 C2 C3 -1.0(5) . . . .
N1 C2 C3 N2 -0.2(3) . . . .
C1 C2 C3 N2 178.2(3) . . . .
N1 C2 C3 C4 178.1(3) . . . .
C1 C2 C3 C4 -3.5(5) . . . .
C5 N2 C3 C2 0.1(3) . . . .
Cu2 N2 C3 C2 -176.16(18) . . . .
C5 N2 C3 C4 -178.4(2) . . . .
Cu2 N2 C3 C4 5.4(4) . . . .
C2 C3 C4 O4 -179.5(3) . . . .
N2 C3 C4 O4 -1.4(4) . . . .
C2 C3 C4 O3 0.3(5) . . . .
N2 C3 C4 O3 178.4(2) . . . .
C2 N1 C5 N2 -0.3(3) . . . .
Cu1 N1 C5 N2 -179.4(2) . . . .
C2 N1 C5 C6 179.9(3) . . . .
Cu1 N1 C5 C6 0.7(5) . . . .
C3 N2 C5 N1 0.1(3) . . . .
Cu2 N2 C5 N1 175.87(19) . . . .
C3 N2 C5 C6 180.0(3) . . . .
Cu2 N2 C5 C6 -4.3(4) . . . .
N1 C5 C6 C11 42.1(4) . . . .
N2 C5 C6 C11 -137.8(3) . . . .
N1 C5 C6 C7 -141.5(3) . . . .
N2 C5 C6 C7 38.7(4) . . . .
C11 C6 C7 C8 1.2(5) . . . .
C5 C6 C7 C8 -175.3(3) . . . .
C6 C7 C8 C9 1.3(6) . . . .
C7 C8 C9 C10 -1.7(6) . . . .
C8 C9 C10 C11 -0.4(6) . . . .
C9 C10 C11 C6 2.9(5) . . . .
C9 C10 C11 C12 -179.3(3) . . . .
C7 C6 C11 C10 -3.2(5) . . . .
C5 C6 C11 C10 173.2(3) . . . .
C7 C6 C11 C12 179.2(3) . . . .
C5 C6 C11 C12 -4.4(5) . . . .
Cu1 O5 C12 O6 -125.4(3) . . . .
Cu1 O5 C12 C11 58.8(4) . . . .
C10 C11 C12 O6 -58.3(4) . . . .
C6 C11 C12 O6 119.3(3) . . . .
C10 C11 C12 O5 117.8(3) . . . .
C6 C11 C12 O5 -64.6(4) . . . .
C17 N3 C13 C14 0.1(5) . . . .
Cu2 N3 C13 C14 179.9(2) . . . .
N3 C13 C14 C15 0.4(5) . . . .
C13 C14 C15 C16 -0.5(4) . . . .
C13 C14 C15 C18 179.8(3) . . . .
C14 C15 C16 C17 0.1(5) . . . .
C18 C15 C16 C17 179.9(3) . . . .
C13 N3 C17 C16 -0.5(5) . . . .
Cu2 N3 C17 C16 179.7(3) . . . .
C15 C16 C17 N3 0.3(5) . . . .
C14 C15 C18 C22 167.9(4) . . . .
C16 C15 C18 C22 -11.9(5) . . . .
C14 C15 C18 C19 -11.2(5) . . . .
C16 C15 C18 C19 169.1(3) . . . .
C22 C18 C19 C20 -0.5(6) . . . .
C15 C18 C19 C20 178.6(4) . . . .
C21 N4 C20 C19 0.8(7) . . . .
Cu1 N4 C20 C19 -179.4(3) 1_645 . . .
C18 C19 C20 N4 0.5(7) . . . .
C20 N4 C21 C22 -2.2(8) . . . .
Cu1 N4 C21 C22 178.1(5) 1_645 . . .
C19 C18 C22 C21 -0.7(7) . . . .
C15 C18 C22 C21 -179.8(5) . . . .
N4 C21 C22 C18 2.2(9) . . . .
